data_4068285
loop_
_publ_author_name
'Fang, Min'
'Jones, Nathan D.'
'Friesen, Kristina'
'Lin, Guanyang'
'Ferguson, Michael J.'
'McDonald, Robert'
'Lukowski, Robert'
'Cavell, Ronald G.'

_publ_section_title
;
 Bimetallic, Spirocyclic, Methylene-Bridged Carbene Complexes of Rhodium
 and Palladium Derived by Stepwise Metalations of Lithiated
 Bis(diphenylphosphoranotrimethylsilylimido)methandiide
;
_journal_issue 6
_journal_name_full Organometallics
_journal_page_first 1652
_journal_paper_doi 10.1021/om8005678
_journal_volume 28
_journal_year 2009
_chemical_formula_moiety 'C39 H51 N2 P2 Rh Si2'
_chemical_formula_sum 'C39 H51 N2 P2 Rh Si2'
_chemical_formula_weight 768.85
_chemical_name_systematic
;

 ?

;
_space_group_IT_number 14
_symmetry_cell_setting monoclinic
_symmetry_space_group_name_Hall '-P 2yn'
_symmetry_space_group_name_H-M 'P 1 21/n 1'
_atom_sites_solution_hydrogens geom
_atom_sites_solution_primary direct
_atom_sites_solution_secondary difmap
_audit_creation_method 'manual editing of SHELXL template'
_cell_angle_alpha 90.00
_cell_angle_beta 99.641(3)
_cell_angle_gamma 90.00
_cell_formula_units_Z 4
_cell_length_a 10.845(2)
_cell_length_b 16.496(3)
_cell_length_c 22.017(4)
_cell_measurement_reflns_used 5122
_cell_measurement_temperature 193(2)
_cell_measurement_theta_max 25.925
_cell_measurement_theta_min 2.247
_cell_volume 3883.2(12)
_computing_cell_refinement 'Bruker SAINT (Bruker, 1997)'
_computing_data_collection 'Bruker SMART (Bruker, 1997)'
_computing_data_reduction 'Bruker SAINT (Bruker, 1997)'
_computing_molecular_graphics 'Bruker SHELXTL (Bruker, 1997)'
_computing_publication_material 'Bruker SHELXTL (Bruker, 1997)'
_computing_structure_refinement 'SHELXL-97 (Sheldrick, 1997)'
_computing_structure_solution 'DIRDIF-96 (Beurskens et al., 1996)'
_diffrn_ambient_temperature 193(2)
_diffrn_detector_area_resol_mean 8.192
_diffrn_measured_fraction_theta_full 0.995
_diffrn_measured_fraction_theta_max 0.995
_diffrn_measurement_device_type 'Bruker PLATFORM diffractometer/SMART 1000 CCD area detector'
_diffrn_measurement_method '\w scans'
_diffrn_radiation_monochromator graphite
_diffrn_radiation_source 'fine-focus sealed tube'
_diffrn_radiation_type MoK\a
_diffrn_radiation_wavelength 0.71073
_diffrn_reflns_av_R_equivalents 0.0938
_diffrn_reflns_av_sigmaI/netI 0.0853
_diffrn_reflns_limit_h_max 13
_diffrn_reflns_limit_h_min -13
_diffrn_reflns_limit_k_max 19
_diffrn_reflns_limit_k_min -20
_diffrn_reflns_limit_l_max 27
_diffrn_reflns_limit_l_min -27
_diffrn_reflns_number 26122
_diffrn_reflns_theta_full 26.45
_diffrn_reflns_theta_max 26.45
_diffrn_reflns_theta_min 1.55
_diffrn_standards_decay_% 0
_diffrn_standards_interval_time 0
_diffrn_standards_number 0
_exptl_absorpt_coefficient_mu 0.613
_exptl_absorpt_correction_T_max 0.9526
_exptl_absorpt_correction_T_min 0.8280
_exptl_absorpt_correction_type multi-scan
_exptl_absorpt_process_details 'SADABS (Sheldrick, 1996)'
_exptl_crystal_colour yellow
_exptl_crystal_density_diffrn 1.315
_exptl_crystal_density_method 'not measured'
_exptl_crystal_description prism
_exptl_crystal_F_000 1608
_exptl_crystal_size_max 0.32
_exptl_crystal_size_mid 0.09
_exptl_crystal_size_min 0.08
_refine_diff_density_max 1.063
_refine_diff_density_min -0.533
_refine_diff_density_rms 0.099
_refine_ls_extinction_method none
_refine_ls_goodness_of_fit_ref 1.015
_refine_ls_hydrogen_treatment constr
_refine_ls_matrix_type full
_refine_ls_number_parameters 415
_refine_ls_number_reflns 7987
_refine_ls_number_restraints 0
_refine_ls_restrained_S_all 1.015
_refine_ls_R_factor_all 0.0911
_refine_ls_R_factor_gt 0.0506
_refine_ls_shift/su_max 0.000
_refine_ls_shift/su_mean 0.000
_refine_ls_structure_factor_coef Fsqd
_refine_ls_weighting_details 'calc w=1/[\s^2^(Fo^2^)+(0.0480P)^2^+0.6718P] where P=(Fo^2^+2Fc^2^)/3'
_refine_ls_weighting_scheme calc
_refine_ls_wR_factor_gt 0.0986
_refine_ls_wR_factor_ref 0.1126
_reflns_number_gt 5414
_reflns_number_total 7987
_reflns_threshold_expression I>2\s(I)
_cod_data_source_file om8005678_si_002.cif
_cod_data_source_block 7
_cod_depositor_comments
;
The following automatic conversions were performed:

'_symmetry_cell_setting' value 'Monoclinic' changed to 'monoclinic'
according to /home/saulius/struct/CIF-dictionaries/cif_core.dic
dictionary named 'cif_core.dic' version 2.4.2 from 2011-04-26.

Automatic conversion script
Id: cif_fix_values 1715 2011-07-08 13:25:40Z adriana 
;
_cod_original_sg_symbol_H-M 'P 21/n'
_cod_database_code 4068285

loop_
_symmetry_equiv_pos_as_xyz
'x, y, z'
'-x+1/2, y+1/2, -z+1/2'
'-x, -y, -z'
'x-1/2, -y-1/2, z-1/2'

loop_
_atom_site_label
_atom_site_type_symbol
_atom_site_fract_x
_atom_site_fract_y
_atom_site_fract_z
_atom_site_U_iso_or_equiv
_atom_site_adp_type
_atom_site_occupancy
_atom_site_symmetry_multiplicity
_atom_site_calc_flag
_atom_site_refinement_flags
Rh Rh 0.10569(3) 0.203382(19) 0.109058(15) 0.02235(10) Uani 1 1 d .
P1 P -0.11515(9) 0.25904(6) 0.05502(5) 0.0206(2) Uani 1 1 d .
P2 P 0.00822(9) 0.38204(6) 0.15351(5) 0.0223(2) Uani 1 1 d .
Si1 Si -0.19465(11) 0.10004(7) 0.10824(5) 0.0287(3) Uani 1 1 d .
Si2 Si -0.05274(12) 0.32977(8) 0.28270(5) 0.0308(3) Uani 1 1 d .
N1 N -0.0944(3) 0.17695(19) 0.09398(15) 0.0228(7) Uani 1 1 d .
N2 N -0.0277(3) 0.3380(2) 0.20990(15) 0.0292(8) Uani 1 1 d .
C1 C 0.0141(3) 0.3201(2) 0.08744(17) 0.0206(8) Uani 1 1 d .
H1 H 0.0504 0.3499 0.0550 0.025 Uiso 1 1 calc R
C2 C 0.1752(4) 0.0804(2) 0.0974(2) 0.0321(10) Uani 1 1 d .
H2 H 0.1082 0.0405 0.0814 0.038 Uiso 1 1 calc R
C3 C 0.1826(4) 0.0983(3) 0.1594(2) 0.0356(11) Uani 1 1 d .
H3 H 0.1210 0.0680 0.1798 0.043 Uiso 1 1 calc R
C4 C 0.3000(4) 0.1239(3) 0.2033(2) 0.0454(13) Uani 1 1 d .
H4A H 0.3521 0.0754 0.2155 0.055 Uiso 1 1 calc R
H4B H 0.2756 0.1472 0.2410 0.055 Uiso 1 1 calc R
C5 C 0.3779(4) 0.1864(3) 0.1746(2) 0.0431(13) Uani 1 1 d .
H5A H 0.4285 0.2184 0.2078 0.052 Uiso 1 1 calc R
H5B H 0.4360 0.1578 0.1517 0.052 Uiso 1 1 calc R
C6 C 0.2951(4) 0.2436(3) 0.1309(2) 0.0335(10) Uani 1 1 d .
H6 H 0.3038 0.3019 0.1432 0.040 Uiso 1 1 calc R
C7 C 0.2595(4) 0.2316(3) 0.0670(2) 0.0318(10) Uani 1 1 d .
H7 H 0.2490 0.2834 0.0430 0.038 Uiso 1 1 calc R
C8 C 0.2943(4) 0.1601(3) 0.0297(2) 0.0388(11) Uani 1 1 d .
H8A H 0.3810 0.1672 0.0219 0.047 Uiso 1 1 calc R
H8B H 0.2380 0.1587 -0.0106 0.047 Uiso 1 1 calc R
C9 C 0.2844(4) 0.0798(3) 0.0634(2) 0.0368(11) Uani 1 1 d .
H9A H 0.2744 0.0348 0.0332 0.044 Uiso 1 1 calc R
H9B H 0.3625 0.0704 0.0929 0.044 Uiso 1 1 calc R
C11 C -0.1033(3) 0.2459(2) -0.02584(17) 0.0224(9) Uani 1 1 d .
C12 C -0.1238(4) 0.1688(3) -0.05218(19) 0.0297(10) Uani 1 1 d .
H12 H -0.1391 0.1240 -0.0273 0.036 Uiso 1 1 calc R
C13 C -0.1218(4) 0.1576(3) -0.1146(2) 0.0414(12) Uani 1 1 d .
H13 H -0.1380 0.1055 -0.1326 0.050 Uiso 1 1 calc R
C14 C -0.0961(5) 0.2222(3) -0.1506(2) 0.0415(12) Uani 1 1 d .
H14 H -0.0931 0.2140 -0.1931 0.050 Uiso 1 1 calc R
C15 C -0.0748(4) 0.2989(3) -0.1250(2) 0.0392(11) Uani 1 1 d .
H15 H -0.0574 0.3432 -0.1498 0.047 Uiso 1 1 calc R
C16 C -0.0791(4) 0.3103(3) -0.0626(2) 0.0348(11) Uani 1 1 d .
H16 H -0.0653 0.3628 -0.0451 0.042 Uiso 1 1 calc R
C17 C -0.1280(4) -0.0031(3) 0.0975(2) 0.0449(13) Uani 1 1 d .
H17A H -0.1102 -0.0079 0.0555 0.054 Uiso 1 1 calc R
H17B H -0.1885 -0.0447 0.1045 0.054 Uiso 1 1 calc R
H17C H -0.0504 -0.0104 0.1270 0.054 Uiso 1 1 calc R
C18 C -0.2190(6) 0.1057(4) 0.1898(2) 0.0610(16) Uani 1 1 d .
H18A H -0.1380 0.1029 0.2171 0.073 Uiso 1 1 calc R
H18B H -0.2715 0.0602 0.1985 0.073 Uiso 1 1 calc R
H18C H -0.2604 0.1569 0.1966 0.073 Uiso 1 1 calc R
C19 C -0.3513(4) 0.1061(3) 0.0573(2) 0.0436(13) Uani 1 1 d .
H19A H -0.3404 0.1034 0.0141 0.052 Uiso 1 1 calc R
H19B H -0.3920 0.1573 0.0648 0.052 Uiso 1 1 calc R
H19C H -0.4035 0.0607 0.0665 0.052 Uiso 1 1 calc R
C21 C -0.2676(3) 0.3052(2) 0.05416(19) 0.0260(9) Uani 1 1 d .
C22 C -0.3436(4) 0.3321(3) 0.0005(2) 0.0366(11) Uani 1 1 d .
H22 H -0.3192 0.3228 -0.0385 0.044 Uiso 1 1 calc R
C23 C -0.4544(4) 0.3723(3) 0.0038(3) 0.0523(14) Uani 1 1 d .
H23 H -0.5050 0.3912 -0.0329 0.063 Uiso 1 1 calc R
C24 C -0.4915(4) 0.3850(3) 0.0594(3) 0.0542(15) Uani 1 1 d .
H24 H -0.5674 0.4131 0.0611 0.065 Uiso 1 1 calc R
C25 C -0.4197(4) 0.3574(3) 0.1127(2) 0.0436(13) Uani 1 1 d .
H25 H -0.4466 0.3654 0.1512 0.052 Uiso 1 1 calc R
C26 C -0.3075(4) 0.3176(3) 0.1102(2) 0.0345(11) Uani 1 1 d .
H26 H -0.2578 0.2987 0.1472 0.041 Uiso 1 1 calc R
C27 C -0.2242(5) 0.3262(3) 0.2856(2) 0.0510(14) Uani 1 1 d .
H27A H -0.2642 0.3757 0.2673 0.061 Uiso 1 1 calc R
H27B H -0.2366 0.3220 0.3286 0.061 Uiso 1 1 calc R
H27C H -0.2615 0.2789 0.2625 0.061 Uiso 1 1 calc R
C28 C 0.0203(5) 0.2342(3) 0.3178(2) 0.0516(14) Uani 1 1 d .
H28A H 0.1099 0.2344 0.3157 0.062 Uiso 1 1 calc R
H28B H -0.0194 0.1874 0.2951 0.062 Uiso 1 1 calc R
H28C H 0.0088 0.2308 0.3609 0.062 Uiso 1 1 calc R
C29 C 0.0133(5) 0.4158(3) 0.3347(2) 0.0500(13) Uani 1 1 d .
H29A H -0.0226 0.4672 0.3177 0.060 Uiso 1 1 calc R
H29B H 0.1044 0.4174 0.3374 0.060 Uiso 1 1 calc R
H29C H -0.0076 0.4076 0.3758 0.060 Uiso 1 1 calc R
C31 C 0.1626(4) 0.4311(2) 0.16832(18) 0.0230(9) Uani 1 1 d .
C32 C 0.1994(4) 0.4874(3) 0.1283(2) 0.0327(10) Uani 1 1 d .
H32 H 0.1428 0.5027 0.0924 0.039 Uiso 1 1 calc R
C33 C 0.3177(4) 0.5220(3) 0.1398(2) 0.0393(11) Uani 1 1 d .
H33 H 0.3414 0.5607 0.1119 0.047 Uiso 1 1 calc R
C34 C 0.4009(4) 0.5003(3) 0.1917(2) 0.0359(11) Uani 1 1 d .
H34 H 0.4817 0.5241 0.1997 0.043 Uiso 1 1 calc R
C35 C 0.3668(4) 0.4441(3) 0.2319(2) 0.0332(10) Uani 1 1 d .
H35 H 0.4245 0.4287 0.2674 0.040 Uiso 1 1 calc R
C36 C 0.2478(4) 0.4099(3) 0.22073(19) 0.0309(10) Uani 1 1 d .
H36 H 0.2244 0.3717 0.2490 0.037 Uiso 1 1 calc R
C41 C -0.0914(4) 0.4700(2) 0.12809(18) 0.0250(9) Uani 1 1 d .
C42 C -0.1341(4) 0.5180(3) 0.1719(2) 0.0383(11) Uani 1 1 d .
H42 H -0.1150 0.5035 0.2142 0.046 Uiso 1 1 calc R
C43 C -0.2046(5) 0.5875(3) 0.1547(2) 0.0451(13) Uani 1 1 d .
H43 H -0.2319 0.6200 0.1855 0.054 Uiso 1 1 calc R
C44 C -0.2353(4) 0.6097(3) 0.0938(2) 0.0403(12) Uani 1 1 d .
H44 H -0.2826 0.6574 0.0826 0.048 Uiso 1 1 calc R
C45 C -0.1962(4) 0.5616(3) 0.0492(2) 0.0364(11) Uani 1 1 d .
H45 H -0.2179 0.5760 0.0070 0.044 Uiso 1 1 calc R
C46 C -0.1256(4) 0.4924(3) 0.06575(19) 0.0304(10) Uani 1 1 d .
H46 H -0.0999 0.4598 0.0346 0.037 Uiso 1 1 calc R

loop_
_atom_site_aniso_label
_atom_site_aniso_U_11
_atom_site_aniso_U_22
_atom_site_aniso_U_33
_atom_site_aniso_U_23
_atom_site_aniso_U_13
_atom_site_aniso_U_12
Rh 0.01942(15) 0.02172(17) 0.02453(17) 0.00138(15) -0.00034(11) 0.00152(14)
P1 0.0192(5) 0.0216(6) 0.0198(5) -0.0001(4) 0.0000(4) 0.0016(4)
P2 0.0246(5) 0.0218(6) 0.0197(5) 0.0005(4) 0.0011(4) 0.0006(4)
Si1 0.0284(6) 0.0296(7) 0.0276(7) 0.0019(5) 0.0031(5) -0.0066(5)
Si2 0.0409(7) 0.0301(7) 0.0215(6) 0.0010(5) 0.0060(5) -0.0025(5)
N1 0.0203(16) 0.0215(18) 0.0257(19) 0.0040(14) 0.0013(14) -0.0006(13)
N2 0.035(2) 0.030(2) 0.0223(19) 0.0023(16) 0.0055(15) -0.0015(16)
C1 0.0197(19) 0.021(2) 0.019(2) 0.0022(16) -0.0004(15) 0.0014(15)
C2 0.033(2) 0.019(2) 0.040(3) 0.001(2) -0.004(2) 0.0024(18)
C3 0.034(2) 0.028(3) 0.044(3) 0.011(2) 0.002(2) 0.0061(19)
C4 0.038(3) 0.057(3) 0.036(3) 0.001(2) -0.010(2) 0.016(2)
C5 0.028(2) 0.056(4) 0.041(3) -0.015(2) -0.007(2) 0.006(2)
C6 0.019(2) 0.032(3) 0.048(3) -0.009(2) 0.0012(19) -0.0012(18)
C7 0.021(2) 0.034(3) 0.041(3) 0.008(2) 0.0069(19) 0.0000(18)
C8 0.032(2) 0.052(3) 0.034(3) -0.005(2) 0.009(2) 0.009(2)
C9 0.035(2) 0.038(3) 0.034(3) -0.010(2) -0.004(2) 0.009(2)
C11 0.0196(19) 0.027(2) 0.018(2) -0.0010(18) -0.0024(15) 0.0014(16)
C12 0.038(2) 0.025(2) 0.026(2) 0.0044(19) 0.0028(19) 0.0029(19)
C13 0.061(3) 0.027(3) 0.033(3) -0.005(2) 0.002(2) 0.002(2)
C14 0.058(3) 0.046(3) 0.021(2) -0.002(2) 0.008(2) 0.001(2)
C15 0.051(3) 0.042(3) 0.024(2) 0.008(2) 0.007(2) -0.004(2)
C16 0.043(3) 0.032(3) 0.027(2) -0.003(2) -0.002(2) -0.008(2)
C17 0.042(3) 0.029(3) 0.060(3) 0.008(2) -0.002(2) -0.006(2)
C18 0.087(4) 0.060(4) 0.040(3) 0.003(3) 0.022(3) -0.029(3)
C19 0.024(2) 0.039(3) 0.067(4) -0.002(3) 0.003(2) -0.007(2)
C21 0.0181(18) 0.028(2) 0.031(2) -0.0002(19) 0.0010(16) -0.0008(17)
C22 0.025(2) 0.050(3) 0.033(3) 0.005(2) 0.0000(19) 0.003(2)
C23 0.027(2) 0.069(4) 0.057(4) 0.017(3) -0.006(2) 0.013(2)
C24 0.025(3) 0.066(4) 0.074(4) 0.008(3) 0.012(3) 0.017(2)
C25 0.032(3) 0.055(3) 0.047(3) -0.009(3) 0.015(2) 0.007(2)
C26 0.024(2) 0.043(3) 0.036(3) 0.001(2) 0.0021(19) 0.0033(19)
C27 0.054(3) 0.058(4) 0.045(3) -0.002(3) 0.020(3) -0.007(3)
C28 0.067(4) 0.048(3) 0.037(3) 0.015(2) -0.001(3) -0.001(3)
C29 0.060(3) 0.054(4) 0.033(3) -0.009(2) 0.001(2) -0.004(3)
C31 0.028(2) 0.019(2) 0.021(2) -0.0048(17) 0.0024(17) 0.0010(17)
C32 0.034(2) 0.031(3) 0.031(2) 0.007(2) -0.0001(19) 0.0018(19)
C33 0.037(3) 0.034(3) 0.048(3) 0.011(2) 0.010(2) -0.007(2)
C34 0.032(2) 0.034(3) 0.041(3) -0.010(2) 0.004(2) -0.011(2)
C35 0.031(2) 0.040(3) 0.025(2) -0.004(2) -0.0036(19) -0.004(2)
C36 0.040(2) 0.031(3) 0.021(2) 0.0021(19) 0.0032(19) -0.003(2)
C41 0.028(2) 0.022(2) 0.024(2) 0.0015(18) 0.0018(17) 0.0008(17)
C42 0.049(3) 0.036(3) 0.030(3) 0.004(2) 0.007(2) 0.013(2)
C43 0.053(3) 0.036(3) 0.048(3) -0.003(2) 0.014(2) 0.015(2)
C44 0.039(3) 0.034(3) 0.047(3) 0.011(2) 0.003(2) 0.015(2)
C45 0.038(3) 0.032(3) 0.037(3) 0.004(2) -0.003(2) 0.008(2)
C46 0.031(2) 0.030(3) 0.028(2) -0.0013(19) 0.0004(19) 0.0040(19)

loop_
_atom_type_symbol
_atom_type_description
_atom_type_scat_dispersion_real
_atom_type_scat_dispersion_imag
_atom_type_scat_source
C C 0.0033 0.0016 'International Tables Vol C Tables 4.2.6.8 and 6.1.1.4'
H H 0.0000 0.0000 'International Tables Vol C Tables 4.2.6.8 and 6.1.1.4'
N N 0.0061 0.0033 'International Tables Vol C Tables 4.2.6.8 and 6.1.1.4'
Si Si 0.0817 0.0704 'International Tables Vol C Tables 4.2.6.8 and 6.1.1.4'
P P 0.1023 0.0942 'International Tables Vol C Tables 4.2.6.8 and 6.1.1.4'
Rh Rh -1.1178 0.9187 'International Tables Vol C Tables 4.2.6.8 and 6.1.1.4'

loop_
_geom_angle_atom_site_label_1
_geom_angle_atom_site_label_2
_geom_angle_atom_site_label_3
_geom_angle
C7 Rh C6 38.93(16)
C7 Rh C3 97.94(17)
C6 Rh C3 81.87(17)
C7 Rh C1 94.29(16)
C6 Rh C1 99.25(16)
C3 Rh C1 161.32(16)
C7 Rh N1 145.39(15)
C6 Rh N1 172.01(15)
C3 Rh N1 101.98(14)
C1 Rh N1 74.84(13)
C7 Rh C2 80.71(17)
C6 Rh C2 88.68(16)
C3 Rh C2 37.20(16)
C1 Rh C2 160.54(15)
N1 Rh C2 98.61(14)
N1 P1 C1 103.53(17)
N1 P1 C21 114.00(18)
C1 P1 C21 114.95(18)
N1 P1 C11 113.43(18)
C1 P1 C11 106.29(18)
C21 P1 C11 104.65(18)
N2 P2 C1 115.70(19)
N2 P2 C31 114.17(19)
C1 P2 C31 103.91(17)
N2 P2 C41 113.65(19)
C1 P2 C41 107.61(18)
C31 P2 C41 100.25(18)
N1 Si1 C18 109.5(2)
N1 Si1 C19 112.71(19)
C18 Si1 C19 108.3(2)
N1 Si1 C17 111.94(19)
C18 Si1 C17 106.6(3)
C19 Si1 C17 107.6(2)
N2 Si2 C28 109.8(2)
N2 Si2 C27 110.9(2)
C28 Si2 C27 108.3(2)
N2 Si2 C29 114.4(2)
C28 Si2 C29 107.0(2)
C27 Si2 C29 106.4(2)
P1 N1 Si1 132.9(2)
P1 N1 Rh 87.67(14)
Si1 N1 Rh 139.12(18)
P2 N2 Si2 155.6(3)
P1 C1 P2 121.2(2)
P1 C1 Rh 83.53(15)
P2 C1 Rh 113.82(18)
C3 C2 C9 124.8(4)
C3 C2 Rh 69.7(2)
C9 C2 Rh 112.3(3)
C2 C3 C4 126.1(4)
C2 C3 Rh 73.1(2)
C4 C3 Rh 108.4(3)
C3 C4 C5 112.6(4)
C6 C5 C4 111.6(4)
C7 C6 C5 125.2(4)
C7 C6 Rh 68.9(2)
C5 C6 Rh 113.1(3)
C6 C7 C8 126.6(4)
C6 C7 Rh 72.2(2)
C8 C7 Rh 110.8(3)
C7 C8 C9 111.5(4)
C2 C9 C8 111.1(3)
C16 C11 C12 119.1(4)
C16 C11 P1 122.1(3)
C12 C11 P1 118.8(3)
C13 C12 C11 120.2(4)
C14 C13 C12 120.1(4)
C13 C14 C15 120.3(4)
C14 C15 C16 119.4(4)
C11 C16 C15 120.9(4)
C26 C21 C22 118.6(4)
C26 C21 P1 118.0(3)
C22 C21 P1 123.3(3)
C23 C22 C21 120.1(4)
C24 C23 C22 120.6(5)
C23 C24 C25 120.3(4)
C24 C25 C26 119.8(5)
C21 C26 C25 120.5(4)
C32 C31 C36 118.2(4)
C32 C31 P2 122.3(3)
C36 C31 P2 119.6(3)
C31 C32 C33 121.1(4)
C34 C33 C32 120.0(4)
C35 C34 C33 120.0(4)
C34 C35 C36 120.0(4)
C35 C36 C31 120.7(4)
C42 C41 C46 117.6(4)
C42 C41 P2 119.1(3)
C46 C41 P2 123.3(3)
C41 C42 C43 120.8(4)
C44 C43 C42 121.1(4)
C43 C44 C45 119.1(4)
C44 C45 C46 120.4(4)
C45 C46 C41 121.0(4)

loop_
_geom_bond_atom_site_label_1
_geom_bond_atom_site_label_2
_geom_bond_distance
Rh C7 2.092(4)
Rh C6 2.135(4)
Rh C3 2.149(4)
Rh C1 2.182(4)
Rh N1 2.184(3)
Rh C2 2.194(4)
P1 N1 1.599(3)
P1 C1 1.776(4)
P1 C21 1.818(4)
P1 C11 1.819(4)
P2 N2 1.544(3)
P2 C1 1.788(4)
P2 C31 1.838(4)
P2 C41 1.839(4)
Si1 N1 1.733(3)
Si1 C18 1.859(5)
Si1 C19 1.875(4)
Si1 C17 1.879(5)
Si2 N2 1.675(3)
Si2 C28 1.872(5)
Si2 C27 1.872(5)
Si2 C29 1.887(5)
C2 C3 1.386(6)
C2 C9 1.504(6)
C3 C4 1.523(6)
C4 C5 1.535(7)
C5 C6 1.527(6)
C6 C7 1.409(6)
C7 C8 1.520(6)
C8 C9 1.531(6)
C11 C16 1.387(6)
C11 C12 1.400(6)
C12 C13 1.391(6)
C13 C14 1.384(6)
C14 C15 1.389(6)
C15 C16 1.395(6)
C21 C26 1.390(6)
C21 C22 1.395(6)
C22 C23 1.386(6)
C23 C24 1.367(7)
C24 C25 1.374(7)
C25 C26 1.392(6)
C31 C32 1.384(6)
C31 C36 1.397(5)
C32 C33 1.389(6)
C33 C34 1.380(6)
C34 C35 1.374(6)
C35 C36 1.393(6)
C41 C42 1.387(6)
C41 C46 1.410(5)
C42 C43 1.395(6)
C43 C44 1.375(7)
C44 C45 1.383(6)
C45 C46 1.389(6)

loop_
_geom_torsion_atom_site_label_1
_geom_torsion_atom_site_label_2
_geom_torsion_atom_site_label_3
_geom_torsion_atom_site_label_4
_geom_torsion
C1 P1 N1 Si1 157.9(3)
C21 P1 N1 Si1 32.3(3)
C11 P1 N1 Si1 -87.3(3)
C1 P1 N1 Rh -27.42(17)
C21 P1 N1 Rh -153.02(15)
C11 P1 N1 Rh 87.34(16)
C18 Si1 N1 P1 -108.5(3)
C19 Si1 N1 P1 12.1(4)
C17 Si1 N1 P1 133.5(3)
C18 Si1 N1 Rh 79.7(3)
C19 Si1 N1 Rh -159.8(3)
C17 Si1 N1 Rh -38.3(4)
C7 Rh N1 P1 -53.0(3)
C6 Rh N1 P1 65.1(11)
C3 Rh N1 P1 -176.77(16)
C1 Rh N1 P1 22.18(14)
C2 Rh N1 P1 -139.08(16)
C7 Rh N1 Si1 121.1(3)
C6 Rh N1 Si1 -120.9(11)
C3 Rh N1 Si1 -2.7(3)
C1 Rh N1 Si1 -163.8(3)
C2 Rh N1 Si1 34.9(3)
C1 P2 N2 Si2 175.1(5)
C31 P2 N2 Si2 54.5(6)
C41 P2 N2 Si2 -59.6(6)
C28 Si2 N2 P2 -134.8(6)
C27 Si2 N2 P2 105.7(6)
C29 Si2 N2 P2 -14.6(7)
N1 P1 C1 P2 -86.4(2)
C21 P1 C1 P2 38.6(3)
C11 P1 C1 P2 153.9(2)
N1 P1 C1 Rh 27.61(17)
C21 P1 C1 Rh 152.59(16)
C11 P1 C1 Rh -92.16(16)
N2 P2 C1 P1 53.6(3)
C31 P2 C1 P1 179.6(2)
C41 P2 C1 P1 -74.7(3)
N2 P2 C1 Rh -43.4(3)
C31 P2 C1 Rh 82.5(2)
C41 P2 C1 Rh -171.74(18)
C7 Rh C1 P1 126.61(16)
C6 Rh C1 P1 165.52(16)
C3 Rh C1 P1 -102.5(5)
N1 Rh C1 P1 -19.98(13)
C2 Rh C1 P1 52.5(5)
C7 Rh C1 P2 -112.1(2)
C6 Rh C1 P2 -73.2(2)
C3 Rh C1 P2 18.8(6)
N1 Rh C1 P2 101.3(2)
C2 Rh C1 P2 173.8(4)
C7 Rh C2 C3 116.6(3)
C6 Rh C2 C3 78.2(3)
C1 Rh C2 C3 -167.1(4)
N1 Rh C2 C3 -98.5(3)
C7 Rh C2 C9 -3.9(3)
C6 Rh C2 C9 -42.2(3)
C3 Rh C2 C9 -120.4(4)
C1 Rh C2 C9 72.5(6)
N1 Rh C2 C9 141.1(3)
C9 C2 C3 C4 2.9(7)
Rh C2 C3 C4 -100.7(4)
C9 C2 C3 Rh 103.6(4)
C7 Rh C3 C2 -63.0(3)
C6 Rh C3 C2 -98.6(3)
C1 Rh C3 C2 166.5(4)
N1 Rh C3 C2 88.5(3)
C7 Rh C3 C4 60.2(3)
C6 Rh C3 C4 24.6(3)
C1 Rh C3 C4 -70.3(6)
N1 Rh C3 C4 -148.3(3)
C2 Rh C3 C4 123.2(4)
C2 C3 C4 C5 43.3(6)
Rh C3 C4 C5 -38.9(5)
C3 C4 C5 C6 34.1(6)
C4 C5 C6 C7 -92.0(5)
C4 C5 C6 Rh -12.3(5)
C3 Rh C6 C7 113.5(3)
C1 Rh C6 C7 -85.4(3)
N1 Rh C6 C7 -127.1(10)
C2 Rh C6 C7 76.8(3)
C7 Rh C6 C5 -120.5(4)
C3 Rh C6 C5 -6.9(3)
C1 Rh C6 C5 154.2(3)
N1 Rh C6 C5 112.4(11)
C2 Rh C6 C5 -43.7(3)
C5 C6 C7 C8 0.9(7)
Rh C6 C7 C8 -103.1(4)
C5 C6 C7 Rh 104.0(4)
C3 Rh C7 C6 -66.4(3)
C1 Rh C7 C6 99.4(3)
N1 Rh C7 C6 168.7(2)
C2 Rh C7 C6 -99.5(3)
C6 Rh C7 C8 123.3(4)
C3 Rh C7 C8 56.8(3)
C1 Rh C7 C8 -137.3(3)
N1 Rh C7 C8 -68.0(4)
C2 Rh C7 C8 23.7(3)
C6 C7 C8 C9 42.5(6)
Rh C7 C8 C9 -40.4(4)
C3 C2 C9 C8 -96.8(5)
Rh C2 C9 C8 -16.7(4)
C7 C8 C9 C2 37.0(5)
N1 P1 C11 C16 -159.3(3)
C1 P1 C11 C16 -46.2(4)
C21 P1 C11 C16 75.8(4)
N1 P1 C11 C12 23.0(4)
C1 P1 C11 C12 136.1(3)
C21 P1 C11 C12 -101.8(3)
C16 C11 C12 C13 -1.0(6)
P1 C11 C12 C13 176.7(3)
C11 C12 C13 C14 1.8(7)
C12 C13 C14 C15 -1.3(7)
C13 C14 C15 C16 0.2(7)
C12 C11 C16 C15 -0.2(6)
P1 C11 C16 C15 -177.8(3)
C14 C15 C16 C11 0.6(7)
N1 P1 C21 C26 51.0(4)
C1 P1 C21 C26 -68.3(4)
C11 P1 C21 C26 175.5(3)
N1 P1 C21 C22 -132.0(4)
C1 P1 C21 C22 108.7(4)
C11 P1 C21 C22 -7.5(4)
C26 C21 C22 C23 1.9(7)
P1 C21 C22 C23 -175.1(4)
C21 C22 C23 C24 -1.0(8)
C22 C23 C24 C25 -0.6(8)
C23 C24 C25 C26 1.2(8)
C22 C21 C26 C25 -1.3(7)
P1 C21 C26 C25 175.8(4)
C24 C25 C26 C21 -0.2(7)
N2 P2 C31 C32 -165.7(3)
C1 P2 C31 C32 67.4(4)
C41 P2 C31 C32 -43.8(4)
N2 P2 C31 C36 16.0(4)
C1 P2 C31 C36 -110.9(3)
C41 P2 C31 C36 137.9(3)
C36 C31 C32 C33 0.0(6)
P2 C31 C32 C33 -178.3(3)
C31 C32 C33 C34 0.1(7)
C32 C33 C34 C35 0.3(7)
C33 C34 C35 C36 -0.8(7)
C34 C35 C36 C31 0.9(6)
C32 C31 C36 C35 -0.5(6)
P2 C31 C36 C35 177.9(3)
N2 P2 C41 C42 36.3(4)
C1 P2 C41 C42 165.8(3)
C31 P2 C41 C42 -85.9(4)
N2 P2 C41 C46 -144.8(3)
C1 P2 C41 C46 -15.3(4)
C31 P2 C41 C46 93.0(4)
C46 C41 C42 C43 -2.1(7)
P2 C41 C42 C43 176.8(4)
C41 C42 C43 C44 0.9(8)
C42 C43 C44 C45 0.7(8)
C43 C44 C45 C46 -0.9(7)
C44 C45 C46 C41 -0.4(7)
C42 C41 C46 C45 1.9(6)
P2 C41 C46 C45 -177.0(3)
